data_4060553
loop_
_publ_author_name
'Yeung, Siu Kwan'
'Chan, Kin Shing'

_publ_section_title
;
1,2-Rearrangements of \b-Nitrogen-Substituted (Porphyrinato)rhodium(III) Ethyls
;
_journal_issue 11
_journal_name_full Organometallics
_journal_page_first 2561
_journal_page_last 2563
_journal_paper_doi 10.1021/om0501475
_journal_volume 24
_journal_year 2005
_chemical_formula_sum 'C54 H46 N5 O Rh'
_chemical_formula_weight 883.87
_space_group_IT_number 2
_symmetry_cell_setting triclinic
_symmetry_space_group_name_Hall '-P 1'
_symmetry_space_group_name_H-M 'P -1'
_atom_sites_solution_hydrogens geom
_atom_sites_solution_primary direct
_atom_sites_solution_secondary difmap
_audit_creation_method SHELXL-97
_cell_angle_alpha 94.28(3)
_cell_angle_beta 100.58(3)
_cell_angle_gamma 113.76(3)
_cell_formula_units_Z 2
_cell_length_a 13.263(3)
_cell_length_b 13.699(3)
_cell_length_c 14.462(3)
_cell_measurement_temperature 293(2)
_cell_volume 2331.5(8)
_computing_cell_refinement 'BIOTEX RIGAKU'
_computing_data_collection 'RAXIS-IIC RIGAKU'
_computing_data_reduction 'BIOTEX RIGAKU'
_computing_molecular_graphics 'SIEMENS SHELXTL'
_computing_publication_material 'SIEMENS SHELXTL'
_computing_structure_refinement 'SHELXL-97 (Sheldrick, 1997)'
_computing_structure_solution 'SHELXS-97 (Sheldrick, 1990)'
_diffrn_ambient_temperature 293(2)
_diffrn_measured_fraction_theta_full 0.873
_diffrn_measured_fraction_theta_max 0.873
_diffrn_measurement_device_type 'RAXIS-IIC RIGAKU'
_diffrn_measurement_method IP
_diffrn_radiation_monochromator graphite
_diffrn_radiation_source 'fine-focus sealed tube'
_diffrn_radiation_type MoK\a
_diffrn_radiation_wavelength 0.71073
_diffrn_reflns_av_R_equivalents 0.0000
_diffrn_reflns_av_sigmaI/netI 0.0379
_diffrn_reflns_limit_h_max 14
_diffrn_reflns_limit_h_min -16
_diffrn_reflns_limit_k_max 15
_diffrn_reflns_limit_k_min 0
_diffrn_reflns_limit_l_max 17
_diffrn_reflns_limit_l_min -17
_diffrn_reflns_number 7725
_diffrn_reflns_theta_full 25.68
_diffrn_reflns_theta_max 25.68
_diffrn_reflns_theta_min 1.65
_exptl_absorpt_coefficient_mu 0.409
_exptl_absorpt_correction_T_max 1.038
_exptl_absorpt_correction_T_min 0.938
_exptl_absorpt_correction_type ABSCOR
_exptl_crystal_density_diffrn 1.259
_exptl_crystal_density_method 'not measured'
_exptl_crystal_F_000 916
_exptl_crystal_size_max 1.4
_exptl_crystal_size_mid 0.6
_exptl_crystal_size_min 0.4
_refine_diff_density_max 2.060
_refine_diff_density_min -0.852
_refine_diff_density_rms 0.125
_refine_ls_extinction_coef ?
_refine_ls_extinction_method none
_refine_ls_goodness_of_fit_ref 1.110
_refine_ls_hydrogen_treatment mixed
_refine_ls_matrix_type full
_refine_ls_number_parameters 550
_refine_ls_number_reflns 7725
_refine_ls_number_restraints 0
_refine_ls_restrained_S_all 1.110
_refine_ls_R_factor_all 0.0671
_refine_ls_R_factor_gt 0.0661
_refine_ls_shift/su_max 0.002
_refine_ls_shift/su_mean 0.000
_refine_ls_structure_factor_coef Fsqd
_refine_ls_weighting_details 'calc w=1/[\s^2^(Fo^2^)+(0.1586P)^2^+1.7311P] where P=(Fo^2^+2Fc^2^)/3'
_refine_ls_weighting_scheme calc
_refine_ls_wR_factor_gt 0.2192
_refine_ls_wR_factor_ref 0.2214
_reflns_number_gt 7533
_reflns_number_total 7725
_reflns_threshold_expression >2sigma(I)
_cod_depositor_comments
;
The following automatic conversions were performed:
'_symmetry_cell_setting' value 'TRICLINIC' changed to 'triclinic'
according to '/home/saulius/struct/CIF-dictionaries/cif_core.dic'
dictionary named 'cif_core.dic' version 2.4.1 from 2010-06-29.

Automatic conversion script
Id: cif_fix_enum 1527 2010-12-29 10:47:43Z saulius 
;
_cod_database_code 4060553

loop_
_symmetry_equiv_pos_as_xyz
'x, y, z'
'-x, -y, -z'

loop_
_atom_site_label
_atom_site_type_symbol
_atom_site_fract_x
_atom_site_fract_y
_atom_site_fract_z
_atom_site_U_iso_or_equiv
_atom_site_adp_type
_atom_site_occupancy
_atom_site_symmetry_multiplicity
_atom_site_calc_flag
_atom_site_refinement_flags
_atom_site_disorder_assembly
_atom_site_disorder_group
Rh1 Rh 0.47968(3) 0.80035(3) 0.50051(2) 0.04767(18) Uani 1 1 d . . .
O1 O 0.3388(5) 0.5720(5) 0.7797(4) 0.1023(15) Uani 1 1 d . . .
N1 N 0.5957(3) 0.8528(3) 0.6263(3) 0.0519(9) Uani 1 1 d . . .
N2 N 0.4129(3) 0.8997(3) 0.5428(3) 0.0518(9) Uani 1 1 d . . .
N3 N 0.3597(3) 0.7468(3) 0.3767(3) 0.0513(8) Uani 1 1 d . . .
N4 N 0.5553(3) 0.7120(3) 0.4520(3) 0.0527(9) Uani 1 1 d . . .
N5 N 0.2383(4) 0.5862(4) 0.6396(3) 0.0691(11) Uani 1 1 d . . .
C1 C 0.6800(4) 0.8183(4) 0.6540(3) 0.0553(11) Uani 1 1 d . . .
C2 C 0.7292(4) 0.8561(4) 0.7543(3) 0.0601(11) Uani 1 1 d . . .
H2A H 0.7867 0.8432 0.7906 0.072 Uiso 1 1 calc R . .
C3 C 0.6766(4) 0.9141(4) 0.7866(3) 0.0577(11) Uani 1 1 d . . .
H3A H 0.6906 0.9472 0.8490 0.069 Uiso 1 1 calc R . .
C4 C 0.5956(4) 0.9143(4) 0.7065(3) 0.0529(10) Uani 1 1 d . . .
C5 C 0.5312(4) 0.9746(4) 0.7066(3) 0.0518(10) Uani 1 1 d . . .
C6 C 0.5399(4) 1.0396(4) 0.7988(3) 0.0532(10) Uani 1 1 d . . .
C7 C 0.6400(4) 1.1185(4) 0.8535(3) 0.0609(12) Uani 1 1 d . . .
H7A H 0.7061 1.1353 0.8321 0.073 Uiso 1 1 calc R . .
C8 C 0.6448(5) 1.1734(5) 0.9397(4) 0.0674(13) Uani 1 1 d . . .
H8A H 0.7140 1.2260 0.9753 0.081 Uiso 1 1 calc R . .
C9 C 0.5487(5) 1.1513(5) 0.9734(4) 0.0669(13) Uani 1 1 d . . .
C10 C 0.4478(5) 1.0737(6) 0.9179(4) 0.0754(15) Uani 1 1 d . . .
H10A H 0.3816 1.0585 0.9388 0.090 Uiso 1 1 calc R . .
C11 C 0.4420(5) 1.0177(5) 0.8319(4) 0.0644(12) Uani 1 1 d . . .
H11A H 0.3727 0.9653 0.7962 0.077 Uiso 1 1 calc R . .
C12 C 0.5552(8) 1.2142(7) 1.0683(5) 0.095(2) Uani 1 1 d . . .
H12A H 0.6324 1.2644 1.0960 0.143 Uiso 1 1 calc R . .
H12B H 0.5284 1.1646 1.1111 0.143 Uiso 1 1 calc R . .
H12C H 0.5090 1.2529 1.0572 0.143 Uiso 1 1 calc R . .
C13 C 0.4545(4) 0.9749(4) 0.6265(3) 0.0522(10) Uani 1 1 d . . .
C14 C 0.3987(4) 1.0451(4) 0.6204(3) 0.0552(10) Uani 1 1 d . . .
H14A H 0.4144 1.1046 0.6653 0.066 Uiso 1 1 calc R . .
C15 C 0.3190(4) 1.0090(4) 0.5374(3) 0.0553(10) Uani 1 1 d . . .
H15A H 0.2697 1.0393 0.5153 0.066 Uiso 1 1 calc R . .
C16 C 0.3237(4) 0.9157(4) 0.4892(3) 0.0517(10) Uani 1 1 d . . .
C17 C 0.2472(4) 0.8463(4) 0.4083(3) 0.0520(10) Uani 1 1 d . . .
C18 C 0.1376(4) 0.8570(4) 0.3781(3) 0.0534(10) Uani 1 1 d . . .
C19 C 0.0712(4) 0.8517(4) 0.4425(4) 0.0606(11) Uani 1 1 d . . .
H19A H 0.0967 0.8447 0.5049 0.073 Uiso 1 1 calc R . .
C20 C -0.0333(4) 0.8565(5) 0.4165(4) 0.0639(12) Uani 1 1 d . . .
H20A H -0.0754 0.8542 0.4618 0.077 Uiso 1 1 calc R . .
C21 C -0.0743(4) 0.8647(5) 0.3236(4) 0.0642(12) Uani 1 1 d . . .
C22 C -0.0070(4) 0.8716(5) 0.2593(4) 0.0634(12) Uani 1 1 d . . .
H22A H -0.0327 0.8781 0.1967 0.076 Uiso 1 1 calc R . .
C23 C 0.0982(4) 0.8688(4) 0.2860(4) 0.0606(11) Uani 1 1 d . . .
H23A H 0.1422 0.8750 0.2416 0.073 Uiso 1 1 calc R . .
C24 C -0.1884(5) 0.8663(6) 0.2928(6) 0.0859(19) Uani 1 1 d . . .
H24A H -0.2025 0.8721 0.2264 0.129 Uiso 1 1 calc R . .
H24B H -0.1894 0.9272 0.3296 0.129 Uiso 1 1 calc R . .
H24C H -0.2462 0.8008 0.3030 0.129 Uiso 1 1 calc R . .
C25 C 0.2629(4) 0.7642(4) 0.3573(3) 0.0518(10) Uani 1 1 d . . .
C26 C 0.1842(4) 0.6889(4) 0.2749(4) 0.0593(11) Uani 1 1 d . . .
H26A H 0.1115 0.6817 0.2491 0.071 Uiso 1 1 calc R . .
C27 C 0.2350(4) 0.6307(4) 0.2419(4) 0.0602(11) Uani 1 1 d . . .
H27A H 0.2043 0.5772 0.1882 0.072 Uiso 1 1 calc R . .
C28 C 0.3453(4) 0.6660(4) 0.3046(3) 0.0546(10) Uani 1 1 d . . .
C29 C 0.4239(4) 0.6249(4) 0.2951(3) 0.0549(11) Uani 1 1 d . . .
C30 C 0.3991(4) 0.5486(4) 0.2041(4) 0.0570(11) Uani 1 1 d . . .
C31 C 0.3887(5) 0.5840(5) 0.1172(4) 0.0681(13) Uani 1 1 d . . .
H31A H 0.3970 0.6545 0.1154 0.082 Uiso 1 1 calc R . .
C32 C 0.3662(5) 0.5161(5) 0.0333(4) 0.0737(15) Uani 1 1 d . . .
H32A H 0.3591 0.5419 -0.0242 0.088 Uiso 1 1 calc R . .
C33 C 0.3541(5) 0.4129(5) 0.0323(4) 0.0713(15) Uani 1 1 d . . .
C34 C 0.3661(5) 0.3757(5) 0.1190(4) 0.0692(13) Uani 1 1 d . . .
H34A H 0.3580 0.3052 0.1201 0.083 Uiso 1 1 calc R . .
C35 C 0.3905(5) 0.4448(5) 0.2042(4) 0.0635(12) Uani 1 1 d . . .
H35A H 0.4011 0.4205 0.2619 0.076 Uiso 1 1 calc R . .
C36 C 0.3292(6) 0.3381(6) -0.0614(5) 0.094(2) Uani 1 1 d . . .
H36A H 0.3251 0.3765 -0.1139 0.141 Uiso 1 1 calc R . .
H36B H 0.2584 0.2762 -0.0690 0.141 Uiso 1 1 calc R . .
H36C H 0.3887 0.3149 -0.0601 0.141 Uiso 1 1 calc R . .
C37 C 0.5233(4) 0.6485(4) 0.3643(3) 0.0545(10) Uani 1 1 d . . .
C38 C 0.6065(4) 0.6085(5) 0.3553(4) 0.0627(12) Uani 1 1 d . . .
H38A H 0.6061 0.5657 0.3021 0.075 Uiso 1 1 calc R . .
C39 C 0.6848(4) 0.6444(5) 0.4379(4) 0.0628(12) Uani 1 1 d . . .
H39A H 0.7484 0.6304 0.4521 0.075 Uiso 1 1 calc R . .
C40 C 0.6545(4) 0.7081(4) 0.5006(4) 0.0566(11) Uani 1 1 d . . .
C41 C 0.7106(4) 0.7563(4) 0.5948(4) 0.0555(11) Uani 1 1 d . . .
C42 C 0.8172(4) 0.7436(4) 0.6359(3) 0.0558(11) Uani 1 1 d . . .
C43 C 0.8186(5) 0.6468(5) 0.6502(4) 0.0667(13) Uani 1 1 d . . .
H43A H 0.7519 0.5836 0.6323 0.080 Uiso 1 1 calc R . .
C44 C 0.9207(5) 0.6427(5) 0.6920(4) 0.0743(15) Uani 1 1 d . . .
H44A H 0.9201 0.5760 0.7012 0.089 Uiso 1 1 calc R . .
C45 C 1.0196(5) 0.7317(6) 0.7193(4) 0.0725(15) Uani 1 1 d . . .
C46 C 1.0187(5) 0.8305(5) 0.7023(4) 0.0763(15) Uani 1 1 d . . .
H46A H 1.0863 0.8928 0.7188 0.092 Uiso 1 1 calc R . .
C47 C 0.9211(4) 0.8377(5) 0.6621(4) 0.0675(13) Uani 1 1 d . . .
H47A H 0.9227 0.9045 0.6518 0.081 Uiso 1 1 calc R . .
C48 C 1.1300(6) 0.7287(8) 0.7688(6) 0.106(3) Uani 1 1 d . . .
H48A H 1.1165 0.6556 0.7756 0.160 Uiso 1 1 calc R . .
H48B H 1.1580 0.7730 0.8306 0.160 Uiso 1 1 calc R . .
H48C H 1.1850 0.7556 0.7312 0.160 Uiso 1 1 calc R . .
C49 C 0.3828(5) 0.6666(4) 0.5505(4) 0.0635(12) Uani 1 1 d . . .
H49A H 0.3277 0.6139 0.4969 0.076 Uiso 1 1 calc R . .
H49B H 0.4313 0.6348 0.5803 0.076 Uiso 1 1 calc R . .
C50 C 0.3208(5) 0.6881(5) 0.6215(5) 0.0739(15) Uani 1 1 d . . .
H50A H 0.3748 0.7291 0.6808 0.089 Uiso 1 1 calc R . .
H50B H 0.2821 0.7309 0.5969 0.089 Uiso 1 1 calc R . .
C51 C 0.1280(6) 0.5321(6) 0.5768(6) 0.091(2) Uani 1 1 d . . .
H51A H 0.1333 0.5085 0.5137 0.110 Uiso 1 1 calc R . .
H51B H 0.0900 0.5796 0.5717 0.110 Uiso 1 1 calc R . .
C52 C 0.0649(7) 0.4360(7) 0.6217(8) 0.114(3) Uani 1 1 d . . .
H52A H -0.0024 0.4396 0.6358 0.137 Uiso 1 1 calc R . .
H52B H 0.0423 0.3690 0.5790 0.137 Uiso 1 1 calc R . .
C53 C 0.1433(7) 0.4419(6) 0.7092(6) 0.096(2) Uani 1 1 d . . .
H53A H 0.1562 0.3770 0.7075 0.115 Uiso 1 1 calc R . .
H53B H 0.1126 0.4488 0.7640 0.115 Uiso 1 1 calc R . .
C54 C 0.2529(6) 0.5401(5) 0.7158(5) 0.0739(15) Uani 1 1 d . . .

loop_
_atom_site_aniso_label
_atom_site_aniso_U_11
_atom_site_aniso_U_22
_atom_site_aniso_U_33
_atom_site_aniso_U_23
_atom_site_aniso_U_13
_atom_site_aniso_U_12
Rh1 0.0520(2) 0.0460(3) 0.0506(2) 0.00588(16) 0.01920(16) 0.02367(17)
O1 0.129(4) 0.101(4) 0.086(3) 0.010(3) 0.029(3) 0.058(3)
N1 0.059(2) 0.048(2) 0.059(2) 0.0098(16) 0.0219(17) 0.0294(17)
N2 0.0538(19) 0.053(2) 0.0527(19) 0.0084(16) 0.0163(16) 0.0257(16)
N3 0.0540(19) 0.046(2) 0.059(2) 0.0051(16) 0.0216(16) 0.0231(16)
N4 0.057(2) 0.052(2) 0.054(2) 0.0064(16) 0.0183(16) 0.0260(17)
N5 0.068(3) 0.061(3) 0.080(3) 0.014(2) 0.034(2) 0.022(2)
C1 0.061(3) 0.056(3) 0.056(2) 0.012(2) 0.0179(19) 0.030(2)
C2 0.069(3) 0.063(3) 0.055(2) 0.011(2) 0.017(2) 0.034(2)
C3 0.067(3) 0.061(3) 0.054(2) 0.011(2) 0.021(2) 0.032(2)
C4 0.057(2) 0.057(3) 0.049(2) 0.0089(18) 0.0195(18) 0.027(2)
C5 0.058(2) 0.053(3) 0.048(2) 0.0036(18) 0.0189(18) 0.0246(19)
C6 0.063(2) 0.053(3) 0.053(2) 0.0090(19) 0.0231(19) 0.030(2)
C7 0.066(3) 0.063(3) 0.060(3) 0.007(2) 0.025(2) 0.030(2)
C8 0.081(3) 0.062(4) 0.058(3) 0.001(2) 0.010(2) 0.034(3)
C9 0.099(4) 0.060(3) 0.057(3) 0.012(2) 0.030(3) 0.044(3)
C10 0.084(4) 0.089(4) 0.070(3) 0.015(3) 0.041(3) 0.043(3)
C11 0.069(3) 0.065(3) 0.065(3) 0.008(2) 0.028(2) 0.030(2)
C12 0.144(6) 0.099(6) 0.065(3) 0.011(3) 0.042(4) 0.068(5)
C13 0.054(2) 0.051(3) 0.056(2) 0.0055(18) 0.0199(18) 0.0249(19)
C14 0.061(2) 0.049(3) 0.060(2) 0.0008(19) 0.019(2) 0.027(2)
C15 0.061(2) 0.054(3) 0.060(2) 0.0077(19) 0.019(2) 0.032(2)
C16 0.055(2) 0.056(3) 0.056(2) 0.0114(19) 0.0228(18) 0.030(2)
C17 0.050(2) 0.055(3) 0.056(2) 0.0113(19) 0.0192(18) 0.0255(19)
C18 0.053(2) 0.051(3) 0.059(2) 0.0066(19) 0.0171(19) 0.0242(19)
C19 0.058(2) 0.067(3) 0.061(3) 0.007(2) 0.021(2) 0.029(2)
C20 0.061(3) 0.069(4) 0.069(3) 0.009(2) 0.027(2) 0.030(2)
C21 0.055(3) 0.056(3) 0.082(3) 0.004(2) 0.018(2) 0.025(2)
C22 0.067(3) 0.068(4) 0.063(3) 0.012(2) 0.017(2) 0.034(2)
C23 0.059(3) 0.067(3) 0.061(3) 0.010(2) 0.023(2) 0.029(2)
C24 0.064(3) 0.088(5) 0.115(5) 0.013(4) 0.023(3) 0.041(3)
C25 0.050(2) 0.054(3) 0.053(2) 0.0062(18) 0.0194(18) 0.0204(19)
C26 0.053(2) 0.060(3) 0.064(3) 0.003(2) 0.018(2) 0.022(2)
C27 0.061(3) 0.057(3) 0.062(3) -0.002(2) 0.017(2) 0.025(2)
C28 0.059(2) 0.049(3) 0.055(2) 0.0022(18) 0.0191(19) 0.0206(19)
C29 0.063(3) 0.051(3) 0.057(2) 0.0042(19) 0.024(2) 0.026(2)
C30 0.063(3) 0.049(3) 0.061(3) 0.000(2) 0.020(2) 0.025(2)
C31 0.082(3) 0.065(4) 0.063(3) 0.009(2) 0.025(2) 0.034(3)
C32 0.092(4) 0.075(4) 0.059(3) 0.009(2) 0.024(3) 0.038(3)
C33 0.073(3) 0.080(4) 0.058(3) -0.009(2) 0.019(2) 0.032(3)
C34 0.079(3) 0.053(3) 0.082(3) 0.001(2) 0.029(3) 0.032(2)
C35 0.075(3) 0.060(3) 0.061(3) 0.006(2) 0.021(2) 0.032(2)
C36 0.102(5) 0.098(5) 0.073(4) -0.023(3) 0.018(3) 0.040(4)
C37 0.062(3) 0.050(3) 0.058(2) 0.0046(19) 0.023(2) 0.028(2)
C38 0.067(3) 0.061(3) 0.069(3) 0.001(2) 0.024(2) 0.035(2)
C39 0.061(3) 0.065(3) 0.073(3) 0.003(2) 0.022(2) 0.036(2)
C40 0.056(2) 0.055(3) 0.067(3) 0.010(2) 0.022(2) 0.029(2)
C41 0.057(2) 0.057(3) 0.063(3) 0.013(2) 0.020(2) 0.032(2)
C42 0.060(2) 0.057(3) 0.060(3) 0.009(2) 0.019(2) 0.032(2)
C43 0.066(3) 0.062(4) 0.082(3) 0.015(3) 0.025(2) 0.034(2)
C44 0.080(3) 0.075(4) 0.086(4) 0.014(3) 0.022(3) 0.050(3)
C45 0.070(3) 0.089(5) 0.074(3) 0.009(3) 0.019(3) 0.049(3)
C46 0.059(3) 0.079(4) 0.086(4) 0.004(3) 0.018(3) 0.026(3)
C47 0.067(3) 0.062(3) 0.077(3) 0.012(2) 0.021(2) 0.029(2)
C48 0.081(4) 0.136(8) 0.117(6) 0.003(5) 0.010(4) 0.069(5)
C49 0.073(3) 0.055(3) 0.068(3) 0.011(2) 0.030(2) 0.026(2)
C50 0.079(3) 0.060(4) 0.086(4) 0.011(3) 0.044(3) 0.022(3)
C51 0.077(4) 0.081(5) 0.103(5) 0.019(4) 0.030(3) 0.017(3)
C52 0.084(4) 0.084(6) 0.174(9) 0.037(5) 0.052(5) 0.021(4)
C53 0.120(6) 0.072(5) 0.113(5) 0.034(4) 0.065(5) 0.038(4)
C54 0.090(4) 0.066(4) 0.077(4) 0.008(3) 0.037(3) 0.038(3)

loop_
_atom_type_symbol
_atom_type_description
_atom_type_scat_dispersion_real
_atom_type_scat_dispersion_imag
_atom_type_scat_source
C C 0.0033 0.0016 'International Tables Vol C Tables 4.2.6.8 and 6.1.1.4'
H H 0.0000 0.0000 'International Tables Vol C Tables 4.2.6.8 and 6.1.1.4'
N N 0.0061 0.0033 'International Tables Vol C Tables 4.2.6.8 and 6.1.1.4'
O O 0.0106 0.0060 'International Tables Vol C Tables 4.2.6.8 and 6.1.1.4'
Rh Rh -1.1178 0.9187 'International Tables Vol C Tables 4.2.6.8 and 6.1.1.4'

loop_
_geom_angle_atom_site_label_1
_geom_angle_atom_site_label_2
_geom_angle_atom_site_label_3
_geom_angle
_geom_angle_site_symmetry_1
_geom_angle_site_symmetry_3
_geom_angle_publ_flag
N2 Rh1 N4 174.57(15) . . ?
N2 Rh1 N1 89.36(16) . . ?
N4 Rh1 N1 91.08(16) . . ?
N2 Rh1 N3 89.59(16) . . ?
N4 Rh1 N3 90.09(16) . . ?
N1 Rh1 N3 178.26(13) . . ?
N2 Rh1 C49 98.27(19) . . ?
N4 Rh1 C49 87.14(19) . . ?
N1 Rh1 C49 90.5(2) . . ?
N3 Rh1 C49 88.3(2) . . ?
C4 N1 C1 106.3(4) . . ?
C4 N1 Rh1 127.2(3) . . ?
C1 N1 Rh1 125.7(3) . . ?
C13 N2 C16 106.2(4) . . ?
C13 N2 Rh1 126.9(3) . . ?
C16 N2 Rh1 126.6(3) . . ?
C25 N3 C28 106.3(4) . . ?
C25 N3 Rh1 126.4(3) . . ?
C28 N3 Rh1 125.8(3) . . ?
C37 N4 C40 106.7(4) . . ?
C37 N4 Rh1 127.3(3) . . ?
C40 N4 Rh1 125.9(3) . . ?
C54 N5 C51 114.3(5) . . ?
C54 N5 C50 125.3(5) . . ?
C51 N5 C50 120.2(5) . . ?
C41 C1 N1 125.4(4) . . ?
C41 C1 C2 125.7(5) . . ?
N1 C1 C2 108.9(4) . . ?
C3 C2 C1 107.8(4) . . ?
C2 C3 C4 107.0(4) . . ?
N1 C4 C5 124.4(4) . . ?
N1 C4 C3 109.9(4) . . ?
C5 C4 C3 125.5(4) . . ?
C13 C5 C4 124.2(4) . . ?
C13 C5 C6 116.6(4) . . ?
C4 C5 C6 119.2(4) . . ?
C7 C6 C11 117.9(4) . . ?
C7 C6 C5 123.4(4) . . ?
C11 C6 C5 118.7(4) . . ?
C6 C7 C8 121.5(5) . . ?
C9 C8 C7 121.0(5) . . ?
C8 C9 C10 117.6(5) . . ?
C8 C9 C12 120.3(6) . . ?
C10 C9 C12 122.0(6) . . ?
C9 C10 C11 121.9(5) . . ?
C10 C11 C6 120.1(5) . . ?
N2 C13 C5 124.6(4) . . ?
N2 C13 C14 109.4(4) . . ?
C5 C13 C14 125.7(4) . . ?
C15 C14 C13 107.4(4) . . ?
C14 C15 C16 108.2(4) . . ?
C17 C16 N2 124.7(5) . . ?
C17 C16 C15 126.7(4) . . ?
N2 C16 C15 108.4(4) . . ?
C16 C17 C25 124.3(4) . . ?
C16 C17 C18 116.7(4) . . ?
C25 C17 C18 118.9(4) . . ?
C19 C18 C23 117.8(4) . . ?
C19 C18 C17 119.9(4) . . ?
C23 C18 C17 122.2(4) . . ?
C18 C19 C20 121.8(5) . . ?
C21 C20 C19 120.2(5) . . ?
C22 C21 C20 118.0(5) . . ?
C22 C21 C24 120.7(6) . . ?
C20 C21 C24 121.3(5) . . ?
C21 C22 C23 121.6(5) . . ?
C18 C23 C22 120.5(5) . . ?
N3 C25 C17 124.6(4) . . ?
N3 C25 C26 109.4(4) . . ?
C17 C25 C26 125.9(4) . . ?
C27 C26 C25 107.5(4) . . ?
C26 C27 C28 107.8(4) . . ?
C29 C28 N3 125.7(4) . . ?
C29 C28 C27 125.5(4) . . ?
N3 C28 C27 108.8(4) . . ?
C28 C29 C37 124.5(4) . . ?
C28 C29 C30 117.4(4) . . ?
C37 C29 C30 118.1(4) . . ?
C35 C30 C31 117.8(5) . . ?
C35 C30 C29 122.4(5) . . ?
C31 C30 C29 119.7(5) . . ?
C32 C31 C30 120.9(6) . . ?
C33 C32 C31 121.7(6) . . ?
C32 C33 C34 118.6(5) . . ?
C32 C33 C36 121.3(6) . . ?
C34 C33 C36 120.1(6) . . ?
C33 C34 C35 119.8(6) . . ?
C30 C35 C34 121.2(5) . . ?
N4 C37 C29 125.2(4) . . ?
N4 C37 C38 109.3(4) . . ?
C29 C37 C38 125.4(5) . . ?
C39 C38 C37 107.2(4) . . ?
C38 C39 C40 108.8(4) . . ?
C41 C40 N4 124.9(4) . . ?
C41 C40 C39 127.1(5) . . ?
N4 C40 C39 108.0(4) . . ?
C1 C41 C40 126.1(5) . . ?
C1 C41 C42 116.4(4) . . ?
C40 C41 C42 117.5(4) . . ?
C43 C42 C47 118.3(5) . . ?
C43 C42 C41 123.6(5) . . ?
C47 C42 C41 118.1(5) . . ?
C42 C43 C44 119.9(6) . . ?
C45 C44 C43 122.5(6) . . ?
C44 C45 C46 117.6(5) . . ?
C44 C45 C48 122.8(6) . . ?
C46 C45 C48 119.6(6) . . ?
C47 C46 C45 121.6(6) . . ?
C46 C47 C42 120.1(6) . . ?
C50 C49 Rh1 114.5(4) . . ?
N5 C50 C49 110.4(5) . . ?
N5 C51 C52 105.1(6) . . ?
C53 C52 C51 106.2(6) . . ?
C52 C53 C54 107.1(6) . . ?
O1 C54 N5 126.3(6) . . ?
O1 C54 C53 126.4(7) . . ?
N5 C54 C53 107.4(6) . . ?

loop_
_geom_bond_atom_site_label_1
_geom_bond_atom_site_label_2
_geom_bond_distance
_geom_bond_site_symmetry_2
_geom_bond_publ_flag
Rh1 N2 2.014(4) . ?
Rh1 N4 2.019(4) . ?
Rh1 N1 2.020(4) . ?
Rh1 N3 2.023(4) . ?
Rh1 C49 2.043(5) . ?
O1 C54 1.223(8) . ?
N1 C4 1.383(6) . ?
N1 C1 1.387(6) . ?
N2 C13 1.393(6) . ?
N2 C16 1.395(6) . ?
N3 C25 1.382(6) . ?
N3 C28 1.391(6) . ?
N4 C37 1.373(6) . ?
N4 C40 1.396(6) . ?
N5 C54 1.332(8) . ?
N5 C51 1.432(8) . ?
N5 C50 1.465(7) . ?
C1 C41 1.383(7) . ?
C1 C2 1.438(7) . ?
C2 C3 1.358(7) . ?
C3 C4 1.429(7) . ?
C4 C5 1.407(7) . ?
C5 C13 1.396(7) . ?
C5 C6 1.508(6) . ?
C6 C7 1.373(7) . ?
C6 C11 1.392(7) . ?
C7 C8 1.384(7) . ?
C8 C9 1.376(8) . ?
C9 C10 1.378(9) . ?
C9 C12 1.533(8) . ?
C10 C11 1.385(7) . ?
C13 C14 1.428(7) . ?
C14 C15 1.352(7) . ?
C15 C16 1.439(7) . ?
C16 C17 1.386(7) . ?
C17 C25 1.405(7) . ?
C17 C18 1.507(6) . ?
C18 C19 1.383(7) . ?
C18 C23 1.385(7) . ?
C19 C20 1.397(7) . ?
C20 C21 1.385(8) . ?
C21 C22 1.386(7) . ?
C21 C24 1.507(7) . ?
C22 C23 1.395(7) . ?
C25 C26 1.437(7) . ?
C26 C27 1.345(7) . ?
C27 C28 1.440(7) . ?
C28 C29 1.391(7) . ?
C29 C37 1.403(7) . ?
C29 C30 1.513(6) . ?
C30 C35 1.379(8) . ?
C30 C31 1.384(8) . ?
C31 C32 1.379(8) . ?
C32 C33 1.356(9) . ?
C33 C34 1.394(9) . ?
C33 C36 1.534(7) . ?
C34 C35 1.397(7) . ?
C37 C38 1.437(7) . ?
C38 C39 1.338(7) . ?
C39 C40 1.430(7) . ?
C40 C41 1.394(7) . ?
C41 C42 1.513(6) . ?
C42 C43 1.364(8) . ?
C42 C47 1.417(8) . ?
C43 C44 1.403(8) . ?
C44 C45 1.346(9) . ?
C45 C46 1.397(9) . ?
C45 C48 1.526(8) . ?
C46 C47 1.363(8) . ?
C49 C50 1.509(7) . ?
C51 C52 1.515(10) . ?
C52 C53 1.458(12) . ?
C53 C54 1.512(10) . ?
